data_2224926
loop_
_publ_author_name
'Liu, Hai-Xing'

_publ_section_title
;
 Tris(1,10-phenanthroline)nickel(II) dichromate tetrahydrate
;
_journal_coeditor_code CV2680
_journal_issue 2
_journal_name_full 'Acta Crystallographica Section E'
_journal_page_first m144
_journal_paper_doi 10.1107/S1600536810000802
_journal_volume 66
_journal_year 2010
_chemical_formula_iupac '[Ni (C12 H8 N2)3] [Cr2 O7], 4H2 O'
_chemical_formula_moiety 'C36 H24 N6 Ni 2+, Cr2 O7 2-, 4(H2 O)'
_chemical_formula_sum 'C36 H32 Cr2 N6 Ni O11'
_chemical_formula_weight 887.39
_chemical_name_systematic
;
Tris(1,10-phenanthroline)nickel(II) dichromate tetrahydrate
;
_space_group_IT_number 15
_symmetry_cell_setting monoclinic
_symmetry_space_group_name_Hall '-C 2yc'
_symmetry_space_group_name_H-M 'C 1 2/c 1'
_atom_sites_solution_hydrogens geom
_atom_sites_solution_primary direct
_atom_sites_solution_secondary difmap
_audit_creation_method SHELXL-97
_cell_angle_alpha 90.00
_cell_angle_beta 105.274(2)
_cell_angle_gamma 90.00
_cell_formula_units_Z 8
_cell_length_a 26.899(2)
_cell_length_b 17.8121(16)
_cell_length_c 17.3656(18)
_cell_measurement_reflns_used 1859
_cell_measurement_temperature 298(2)
_cell_measurement_theta_max 25.1
_cell_measurement_theta_min 2.526
_cell_volume 8026.4(13)
_computing_cell_refinement 'SAINT (Bruker, 2000)'
_computing_data_collection 'SMART APEX2 (Bruker, 2000)'
_computing_data_reduction 'SAINT (Bruker, 2000)'
_computing_molecular_graphics 'SHELXTL (Sheldrick, 2008)'
_computing_publication_material 'SHELXTL (Sheldrick, 2008)'
_computing_structure_refinement 'SHELXL97 (Sheldrick, 2008)'
_computing_structure_solution 'SHELXS97 (Sheldrick, 2008)'
_diffrn_ambient_temperature 298(2)
_diffrn_measured_fraction_theta_full 0.998
_diffrn_measured_fraction_theta_max 0.998
_diffrn_measurement_device_type 'Bruker APEXII CCD area-detector'
_diffrn_measurement_method '\f and \w scans'
_diffrn_radiation_monochromator graphite
_diffrn_radiation_source 'fine-focus sealed tube'
_diffrn_radiation_type MoK\a
_diffrn_radiation_wavelength 0.71073
_diffrn_reflns_av_R_equivalents 0.1288
_diffrn_reflns_av_sigmaI/netI 0.1744
_diffrn_reflns_limit_h_max 31
_diffrn_reflns_limit_h_min -32
_diffrn_reflns_limit_k_max 21
_diffrn_reflns_limit_k_min -17
_diffrn_reflns_limit_l_max 20
_diffrn_reflns_limit_l_min -20
_diffrn_reflns_number 21223
_diffrn_reflns_theta_full 25.20
_diffrn_reflns_theta_max 25.20
_diffrn_reflns_theta_min 1.39
_exptl_absorpt_coefficient_mu 1.060
_exptl_absorpt_correction_T_max 0.8923
_exptl_absorpt_correction_T_min 0.8657
_exptl_absorpt_correction_type multi-scan
_exptl_absorpt_process_details '(SADABS; Sheldrick, 1996)'
_exptl_crystal_colour yellow
_exptl_crystal_density_diffrn 1.469
_exptl_crystal_density_method 'not measured'
_exptl_crystal_description block
_exptl_crystal_F_000 3632
_exptl_crystal_size_max 0.14
_exptl_crystal_size_mid 0.12
_exptl_crystal_size_min 0.11
_refine_diff_density_max 0.797
_refine_diff_density_min -0.371
_refine_ls_extinction_method none
_refine_ls_goodness_of_fit_ref 1.057
_refine_ls_hydrogen_treatment constr
_refine_ls_matrix_type full
_refine_ls_number_parameters 532
_refine_ls_number_reflns 7229
_refine_ls_number_restraints 0
_refine_ls_restrained_S_all 1.057
_refine_ls_R_factor_all 0.1912
_refine_ls_R_factor_gt 0.0768
_refine_ls_shift/su_max 0.001
_refine_ls_shift/su_mean 0.000
_refine_ls_structure_factor_coef Fsqd
_refine_ls_weighting_details 'calc w=1/[\s^2^(Fo^2^)+(0.0732P)^2^] where P=(Fo^2^+2Fc^2^)/3'
_refine_ls_weighting_scheme calc
_refine_ls_wR_factor_gt 0.1908
_refine_ls_wR_factor_ref 0.2183
_reflns_number_gt 2790
_reflns_number_total 7229
_reflns_threshold_expression I>2\s(I)
_cod_data_source_file cv2680.cif
_cod_data_source_block I
_cod_original_cell_volume 8026.5(13)
_cod_original_sg_symbol_H-M 'C 2/c'
_cod_database_code 2224926
_cod_database_fobs_code 2224926

loop_
_symmetry_equiv_pos_as_xyz
'x, y, z'
'-x, y, -z+1/2'
'x+1/2, y+1/2, z'
'-x+1/2, y+1/2, -z+1/2'
'-x, -y, -z'
'x, -y, z-1/2'
'-x+1/2, -y+1/2, -z'
'x+1/2, -y+1/2, z-1/2'

loop_
_atom_site_type_symbol
_atom_site_label
_atom_site_fract_x
_atom_site_fract_y
_atom_site_fract_z
_atom_site_U_iso_or_equiv
_atom_site_adp_type
_atom_site_calc_flag
_atom_site_refinement_flags
_atom_site_occupancy
_atom_site_disorder_assembly
_atom_site_disorder_group
Cr Cr1 0.82179(6) 0.55759(10) 0.64402(9) 0.0650(5) Uani d . 1 . .
Cr Cr2 0.72271(6) 0.63263(9) 0.68533(9) 0.0587(5) Uani d . 1 . .
Ni Ni1 0.63211(4) 0.33221(7) 0.65097(6) 0.0490(4) Uani d . 1 . .
N N1 0.6607(3) 0.3733(5) 0.5584(4) 0.0494(18) Uani d . 1 . .
N N2 0.6566(3) 0.2337(4) 0.6091(4) 0.0509(19) Uani d . 1 . .
N N3 0.6977(3) 0.3555(4) 0.7406(4) 0.054(2) Uani d . 1 . .
N N4 0.6129(3) 0.2824(4) 0.7479(4) 0.060(2) Uani d . 1 . .
N N5 0.5576(3) 0.3205(5) 0.5728(4) 0.058(2) Uani d . 1 . .
N N6 0.5977(3) 0.4336(4) 0.6700(4) 0.056(2) Uani d . 1 . .
O O1 0.8457(3) 0.5751(4) 0.5699(4) 0.090(2) Uani d . 1 . .
O O2 0.8657(3) 0.5494(5) 0.7250(4) 0.118(3) Uani d . 1 . .
O O3 0.7903(3) 0.4816(4) 0.6280(5) 0.110(3) Uani d . 1 . .
O O4 0.7807(2) 0.6314(4) 0.6536(4) 0.078(2) Uani d . 1 . .
O O5 0.7274(2) 0.5758(4) 0.7583(4) 0.079(2) Uani d . 1 . .
O O6 0.7148(3) 0.7165(4) 0.7117(4) 0.092(2) Uani d . 1 . .
O O7 0.6742(2) 0.6079(4) 0.6147(4) 0.084(2) Uani d . 1 . .
O O8 0.6132(3) 0.7723(5) 0.6890(6) 0.156(4) Uani d . 1 . .
H H8C 0.6449 0.7623 0.6945 0.187 Uiso d R 1 . .
H H8D 0.6085 0.8189 0.6791 0.187 Uiso d R 1 . .
O O9 0.5502(5) 0.7309(8) 0.7989(9) 0.099(5) Uani d P 0.50 . .
H H9C 0.5693 0.7427 0.7689 0.119 Uiso d PR 0.50 . .
H H9D 0.5191 0.7305 0.7708 0.119 Uiso d PR 0.25 . .
H H9A 0.5537 0.7627 0.8365 0.119 Uiso d PR 0.25 . .
O O10 0.9278(6) 0.5528(10) 0.5059(12) 0.149(7) Uani d P 0.50 . .
H H10C 0.9007 0.5608 0.5210 0.179 Uiso d PR 0.50 . .
H H10D 0.9213 0.5619 0.4562 0.179 Uiso d PR 0.50 . .
O O11 0.9181(7) 0.5812(11) 0.3454(13) 0.161(8) Uani d P 0.50 . .
H H11C 0.8930 0.5622 0.3105 0.193 Uiso d PR 0.50 . .
H H11D 0.9429 0.5500 0.3534 0.193 Uiso d PR 0.50 . .
O O12 0.5385(6) 0.1208(10) 0.3729(11) 0.142(7) Uani d P 0.50 . .
H H12C 0.5353 0.1194 0.4202 0.171 Uiso d PR 0.50 . .
H H12D 0.5418 0.1663 0.3602 0.171 Uiso d PR 0.25 . .
H H12A 0.5126 0.1007 0.3405 0.171 Uiso d PR 0.25 . .
O O13 0.5318(8) 0.0721(11) 0.6833(14) 0.187(9) Uani d P 0.50 . .
H H13C 0.5631 0.0654 0.7087 0.225 Uiso d PR 0.50 . .
H H13D 0.5301 0.0758 0.6339 0.225 Uiso d PR 0.50 . .
O O14 0.5251(8) 0.0848(12) 0.5311(14) 0.189(9) Uani d P 0.50 . .
H H14C 0.4929 0.0762 0.5210 0.227 Uiso d PR 0.50 . .
H H14D 0.5399 0.0454 0.5205 0.227 Uiso d PR 0.50 . .
C C1 0.6671(3) 0.4424(6) 0.5391(6) 0.059(3) Uani d . 1 . .
H H1 0.6609 0.4805 0.5720 0.071 Uiso calc R 1 . .
C C2 0.6829(3) 0.4620(6) 0.4709(6) 0.067(3) Uani d . 1 . .
H H2 0.6870 0.5121 0.4587 0.080 Uiso calc R 1 . .
C C3 0.6920(3) 0.4070(7) 0.4237(6) 0.063(3) Uani d . 1 . .
H H3 0.7024 0.4190 0.3782 0.076 Uiso calc R 1 . .
C C4 0.6862(3) 0.3333(6) 0.4419(5) 0.055(2) Uani d . 1 . .
C C5 0.6716(3) 0.3183(6) 0.5123(5) 0.051(2) Uani d . 1 . .
C C6 0.6965(3) 0.2689(7) 0.3962(6) 0.066(3) Uani d . 1 . .
H H6 0.7062 0.2769 0.3492 0.079 Uiso calc R 1 . .
C C7 0.6924(4) 0.2002(7) 0.4203(6) 0.067(3) Uani d . 1 . .
H H7 0.6985 0.1605 0.3892 0.080 Uiso calc R 1 . .
C C8 0.6788(3) 0.1839(6) 0.4934(6) 0.057(3) Uani d . 1 . .
C C9 0.6681(3) 0.2430(6) 0.5386(5) 0.050(2) Uani d . 1 . .
C C10 0.6762(3) 0.1114(6) 0.5231(6) 0.069(3) Uani d . 1 . .
H H10 0.6821 0.0700 0.4941 0.083 Uiso calc R 1 . .
C C11 0.6650(4) 0.1016(6) 0.5956(6) 0.070(3) Uani d . 1 . .
H H11 0.6634 0.0540 0.6166 0.085 Uiso calc R 1 . .
C C12 0.6564(3) 0.1647(7) 0.6352(6) 0.064(3) Uani d . 1 . .
H H12 0.6498 0.1581 0.6848 0.077 Uiso calc R 1 . .
C C13 0.7396(4) 0.3902(5) 0.7369(6) 0.062(3) Uani d . 1 . .
H H13 0.7433 0.4036 0.6869 0.074 Uiso calc R 1 . .
C C14 0.7796(4) 0.4087(6) 0.8048(6) 0.073(3) Uani d . 1 . .
H H14 0.8093 0.4329 0.8001 0.088 Uiso calc R 1 . .
C C15 0.7732(4) 0.3897(6) 0.8774(6) 0.073(3) Uani d . 1 . .
H H15 0.7986 0.4026 0.9232 0.088 Uiso calc R 1 . .
C C16 0.7301(4) 0.3520(6) 0.8846(6) 0.065(3) Uani d . 1 . .
C C17 0.6925(4) 0.3355(5) 0.8137(6) 0.058(2) Uani d . 1 . .
C C18 0.6481(4) 0.2968(5) 0.8176(6) 0.056(2) Uani d . 1 . .
C C19 0.6411(4) 0.2738(6) 0.8903(6) 0.063(3) Uani d . 1 . .
C C20 0.6802(5) 0.2927(6) 0.9619(6) 0.076(3) Uani d . 1 . .
H H20 0.6763 0.2775 1.0112 0.092 Uiso calc R 1 . .
C C21 0.7208(5) 0.3306(6) 0.9587(6) 0.081(3) Uani d . 1 . .
H H21 0.7445 0.3442 1.0061 0.097 Uiso calc R 1 . .
C C22 0.5978(5) 0.2301(6) 0.8885(6) 0.075(3) Uani d . 1 . .
H H22 0.5927 0.2126 0.9363 0.090 Uiso calc R 1 . .
C C23 0.5630(4) 0.2125(6) 0.8191(6) 0.075(3) Uani d . 1 . .
H H23 0.5345 0.1826 0.8180 0.090 Uiso calc R 1 . .
C C24 0.5722(4) 0.2416(6) 0.7488(6) 0.071(3) Uani d . 1 . .
H H24 0.5482 0.2315 0.7005 0.085 Uiso calc R 1 . .
C C25 0.5391(4) 0.2646(6) 0.5224(6) 0.066(3) Uani d . 1 . .
H H25 0.5603 0.2240 0.5196 0.079 Uiso calc R 1 . .
C C26 0.4877(4) 0.2658(7) 0.4726(6) 0.074(3) Uani d . 1 . .
H H26 0.4758 0.2270 0.4367 0.089 Uiso calc R 1 . .
C C27 0.4568(4) 0.3230(7) 0.4781(6) 0.070(3) Uani d . 1 . .
H H27 0.4230 0.3238 0.4463 0.084 Uiso calc R 1 . .
C C28 0.4749(4) 0.3814(6) 0.5310(6) 0.060(3) Uani d . 1 . .
C C29 0.5256(4) 0.3790(6) 0.5769(5) 0.053(2) Uani d . 1 . .
C C30 0.5460(4) 0.4384(6) 0.6284(5) 0.054(2) Uani d . 1 . .
C C31 0.5155(4) 0.5002(6) 0.6345(6) 0.060(3) Uani d . 1 . .
C C32 0.4630(4) 0.4995(7) 0.5871(7) 0.073(3) Uani d . 1 . .
H H32 0.4417 0.5397 0.5908 0.088 Uiso calc R 1 . .
C C33 0.4445(4) 0.4443(7) 0.5394(7) 0.075(3) Uani d . 1 . .
H H33 0.4103 0.4462 0.5098 0.090 Uiso calc R 1 . .
C C34 0.5386(4) 0.5586(6) 0.6846(6) 0.070(3) Uani d . 1 . .
H H34 0.5193 0.6003 0.6914 0.084 Uiso calc R 1 . .
C C35 0.5904(4) 0.5541(6) 0.7243(6) 0.072(3) Uani d . 1 . .
H H35 0.6066 0.5936 0.7561 0.086 Uiso calc R 1 . .
C C36 0.6175(4) 0.4912(6) 0.7162(6) 0.063(3) Uani d . 1 . .
H H36 0.6520 0.4886 0.7448 0.076 Uiso calc R 1 . .

loop_
_atom_site_aniso_label
_atom_site_aniso_U_11
_atom_site_aniso_U_22
_atom_site_aniso_U_33
_atom_site_aniso_U_12
_atom_site_aniso_U_13
_atom_site_aniso_U_23
Cr1 0.0721(11) 0.0780(13) 0.0503(10) -0.0063(10) 0.0256(9) -0.0105(9)
Cr2 0.0673(10) 0.0675(11) 0.0454(9) -0.0016(9) 0.0223(8) -0.0058(8)
Ni1 0.0473(7) 0.0651(8) 0.0354(6) 0.0018(6) 0.0123(5) -0.0019(6)
N1 0.051(4) 0.058(5) 0.042(5) 0.001(4) 0.016(4) 0.003(4)
N2 0.054(5) 0.058(6) 0.041(5) 0.000(4) 0.013(4) 0.003(4)
N3 0.053(5) 0.067(6) 0.043(5) 0.005(4) 0.016(4) -0.002(4)
N4 0.061(5) 0.076(6) 0.046(5) -0.005(5) 0.019(4) 0.002(4)
N5 0.057(5) 0.073(6) 0.043(5) -0.005(5) 0.013(4) -0.003(4)
N6 0.058(5) 0.069(6) 0.043(5) 0.005(4) 0.019(4) -0.003(4)
O1 0.092(5) 0.115(6) 0.077(5) 0.004(4) 0.049(4) -0.003(4)
O2 0.098(6) 0.171(8) 0.073(5) 0.031(6) 0.004(5) -0.021(5)
O3 0.133(7) 0.097(6) 0.124(7) -0.032(5) 0.075(6) -0.032(5)
O4 0.078(4) 0.090(5) 0.077(5) 0.006(4) 0.040(4) -0.002(4)
O5 0.084(5) 0.097(5) 0.063(4) 0.005(4) 0.031(4) 0.014(4)
O6 0.110(6) 0.071(5) 0.109(6) 0.002(4) 0.055(5) -0.014(4)
O7 0.074(5) 0.104(6) 0.063(5) -0.007(4) 0.001(4) -0.005(4)
O8 0.119(7) 0.154(9) 0.176(10) 0.007(6) 0.006(7) -0.031(7)
O9 0.088(10) 0.107(12) 0.106(12) 0.001(9) 0.032(9) -0.014(10)
O10 0.122(14) 0.174(19) 0.18(2) -0.008(13) 0.084(14) -0.032(15)
O11 0.146(16) 0.156(18) 0.18(2) 0.018(14) 0.048(15) -0.010(15)
O12 0.145(15) 0.133(16) 0.143(17) 0.005(13) 0.029(13) -0.005(13)
O13 0.161(19) 0.18(2) 0.21(2) 0.002(16) 0.024(18) -0.033(17)
O14 0.167(19) 0.17(2) 0.21(2) -0.006(16) 0.019(18) 0.003(18)
C1 0.060(6) 0.069(8) 0.049(6) 0.005(6) 0.017(5) -0.003(6)
C2 0.064(7) 0.076(8) 0.060(7) -0.004(6) 0.013(6) 0.010(6)
C3 0.063(7) 0.081(8) 0.049(6) -0.002(6) 0.023(5) 0.010(6)
C4 0.049(5) 0.071(7) 0.044(6) 0.001(5) 0.011(5) 0.006(6)
C5 0.046(5) 0.070(7) 0.040(5) 0.002(5) 0.014(4) -0.003(5)
C6 0.065(7) 0.089(9) 0.048(6) 0.002(6) 0.020(5) -0.002(6)
C7 0.073(7) 0.079(8) 0.051(7) 0.000(6) 0.021(5) -0.014(6)
C8 0.054(6) 0.068(8) 0.050(6) 0.004(5) 0.017(5) -0.003(6)
C9 0.048(6) 0.064(7) 0.043(6) 0.003(5) 0.020(5) 0.002(5)
C10 0.066(7) 0.075(8) 0.063(7) 0.008(6) 0.012(6) -0.013(6)
C11 0.077(7) 0.066(8) 0.065(7) 0.002(6) 0.011(6) 0.005(6)
C12 0.067(6) 0.075(8) 0.050(6) 0.003(6) 0.017(5) 0.004(6)
C13 0.064(7) 0.069(7) 0.051(6) 0.004(6) 0.013(6) -0.003(5)
C14 0.069(7) 0.075(8) 0.065(8) -0.005(6) -0.001(6) -0.006(6)
C15 0.081(8) 0.072(8) 0.053(7) 0.005(7) -0.007(6) -0.009(6)
C16 0.078(7) 0.065(7) 0.049(7) 0.009(6) 0.012(6) -0.004(5)
C17 0.063(6) 0.064(7) 0.043(6) 0.010(6) 0.009(5) -0.006(5)
C18 0.065(7) 0.067(7) 0.041(6) 0.010(6) 0.020(5) 0.002(5)
C19 0.074(7) 0.066(7) 0.053(7) 0.012(6) 0.023(6) 0.000(6)
C20 0.096(9) 0.083(8) 0.048(7) 0.009(7) 0.015(7) 0.001(6)
C21 0.096(9) 0.084(9) 0.054(7) 0.007(7) 0.006(7) -0.004(6)
C22 0.091(8) 0.087(9) 0.057(7) 0.020(7) 0.037(7) 0.005(6)
C23 0.070(7) 0.090(8) 0.071(8) 0.002(6) 0.029(7) 0.020(7)
C24 0.070(7) 0.088(8) 0.057(7) 0.002(6) 0.023(6) 0.004(6)
C25 0.065(7) 0.079(8) 0.057(7) 0.001(6) 0.020(6) 0.000(6)
C26 0.069(8) 0.092(9) 0.061(7) -0.013(7) 0.014(6) 0.004(6)
C27 0.058(7) 0.092(9) 0.057(7) -0.003(7) 0.010(6) 0.016(7)
C28 0.053(7) 0.075(8) 0.053(7) 0.000(6) 0.019(6) 0.009(6)
C29 0.051(6) 0.069(8) 0.043(6) 0.003(6) 0.020(5) 0.006(5)
C30 0.056(7) 0.067(7) 0.045(6) 0.004(6) 0.024(5) 0.006(5)
C31 0.055(7) 0.074(8) 0.055(6) 0.006(6) 0.023(6) 0.001(6)
C32 0.065(8) 0.088(9) 0.072(8) 0.018(7) 0.027(7) 0.007(7)
C33 0.060(7) 0.094(9) 0.068(8) 0.008(7) 0.012(6) 0.012(7)
C34 0.074(8) 0.081(8) 0.064(7) 0.015(7) 0.033(6) 0.003(6)
C35 0.082(8) 0.070(8) 0.065(7) 0.004(7) 0.024(7) -0.012(6)
C36 0.060(6) 0.073(8) 0.058(7) 0.008(6) 0.019(5) -0.004(6)

loop_
_atom_type_symbol
_atom_type_description
_atom_type_scat_dispersion_real
_atom_type_scat_dispersion_imag
_atom_type_scat_source
C C 0.0033 0.0016 'International Tables Vol C Tables 4.2.6.8 and 6.1.1.4'
H H 0.0000 0.0000 'International Tables Vol C Tables 4.2.6.8 and 6.1.1.4'
O O 0.0106 0.0060 'International Tables Vol C Tables 4.2.6.8 and 6.1.1.4'
Ni Ni 0.3393 1.1124 'International Tables Vol C Tables 4.2.6.8 and 6.1.1.4'
Cr Cr 0.3209 0.6236 'International Tables Vol C Tables 4.2.6.8 and 6.1.1.4'
N N 0.0061 0.0033 'International Tables Vol C Tables 4.2.6.8 and 6.1.1.4'

loop_
_geom_angle_atom_site_label_1
_geom_angle_atom_site_label_2
_geom_angle_atom_site_label_3
_geom_angle_site_symmetry_1
_geom_angle_site_symmetry_3
_geom_angle
_geom_angle_publ_flag
O3 Cr1 O2 . . 108.4(5) ?
O3 Cr1 O1 . . 109.5(4) ?
O2 Cr1 O1 . . 111.4(4) ?
O3 Cr1 O4 . . 109.7(4) ?
O2 Cr1 O4 . . 109.0(4) ?
O1 Cr1 O4 . . 108.9(3) ?
O6 Cr2 O7 . . 109.6(4) ?
O6 Cr2 O5 . . 110.7(4) ?
O7 Cr2 O5 . . 108.1(4) ?
O6 Cr2 O4 . . 107.1(3) ?
O7 Cr2 O4 . . 111.3(3) ?
O5 Cr2 O4 . . 110.1(3) ?
N3 Ni1 N2 . . 98.5(3) ?
N3 Ni1 N4 . . 79.7(3) ?
N2 Ni1 N4 . . 95.3(3) ?
N3 Ni1 N1 . . 95.5(3) ?
N2 Ni1 N1 . . 79.1(3) ?
N4 Ni1 N1 . . 172.1(3) ?
N3 Ni1 N6 . . 91.9(3) ?
N2 Ni1 N6 . . 168.5(3) ?
N4 Ni1 N6 . . 91.5(3) ?
N1 Ni1 N6 . . 95.0(3) ?
N3 Ni1 N5 . . 168.9(3) ?
N2 Ni1 N5 . . 91.5(3) ?
N4 Ni1 N5 . . 94.7(3) ?
N1 Ni1 N5 . . 91.1(3) ?
N6 Ni1 N5 . . 78.6(3) ?
C1 N1 C5 . . 118.2(8) ?
C1 N1 Ni1 . . 129.1(7) ?
C5 N1 Ni1 . . 112.7(6) ?
C12 N2 C9 . . 116.9(8) ?
C12 N2 Ni1 . . 129.9(7) ?
C9 N2 Ni1 . . 112.6(6) ?
C13 N3 C17 . . 118.2(8) ?
C13 N3 Ni1 . . 129.6(7) ?
C17 N3 Ni1 . . 112.0(6) ?
C24 N4 C18 . . 118.9(8) ?
C24 N4 Ni1 . . 128.9(7) ?
C18 N4 Ni1 . . 112.3(6) ?
C25 N5 C29 . . 118.3(8) ?
C25 N5 Ni1 . . 128.4(7) ?
C29 N5 Ni1 . . 113.3(6) ?
C36 N6 C30 . . 117.0(8) ?
C36 N6 Ni1 . . 129.8(7) ?
C30 N6 Ni1 . . 113.2(6) ?
Cr1 O4 Cr2 . . 131.4(4) ?
H8C O8 H8D . . 108.7 ?
H9C O9 H9D . . 108.3 ?
H9C O9 H9A . . 109.9 ?
H9D O9 H9A . . 109.9 ?
H10C O10 H10D . . 108.6 ?
H11C O11 H11D . . 107.4 ?
H12C O12 H12D . . 108.8 ?
H12C O12 H12A . . 110.6 ?
H12D O12 H12A . . 110.6 ?
H13C O13 H13D . . 108.5 ?
H14C O14 H14D . . 108.3 ?
N1 C1 C2 . . 123.0(9) ?
N1 C1 H1 . . 118.5 ?
C2 C1 H1 . . 118.5 ?
C3 C2 C1 . . 118.5(10) ?
C3 C2 H2 . . 120.7 ?
C1 C2 H2 . . 120.7 ?
C2 C3 C4 . . 120.6(9) ?
C2 C3 H3 . . 119.7 ?
C4 C3 H3 . . 119.7 ?
C3 C4 C5 . . 117.3(9) ?
C3 C4 C6 . . 125.2(9) ?
C5 C4 C6 . . 117.4(10) ?
N1 C5 C4 . . 122.3(9) ?
N1 C5 C9 . . 116.7(8) ?
C4 C5 C9 . . 120.9(9) ?
C7 C6 C4 . . 121.0(10) ?
C7 C6 H6 . . 119.5 ?
C4 C6 H6 . . 119.5 ?
C6 C7 C8 . . 122.3(10) ?
C6 C7 H7 . . 118.9 ?
C8 C7 H7 . . 118.9 ?
C9 C8 C10 . . 117.0(9) ?
C9 C8 C7 . . 119.0(9) ?
C10 C8 C7 . . 124.0(10) ?
N2 C9 C8 . . 123.5(9) ?
N2 C9 C5 . . 117.1(8) ?
C8 C9 C5 . . 119.3(8) ?
C11 C10 C8 . . 119.8(10) ?
C11 C10 H10 . . 120.1 ?
C8 C10 H10 . . 120.1 ?
C12 C11 C10 . . 117.5(10) ?
C12 C11 H11 . . 121.3 ?
C10 C11 H11 . . 121.3 ?
N2 C12 C11 . . 125.4(9) ?
N2 C12 H12 . . 117.3 ?
C11 C12 H12 . . 117.3 ?
N3 C13 C14 . . 123.3(10) ?
N3 C13 H13 . . 118.4 ?
C14 C13 H13 . . 118.4 ?
C15 C14 C13 . . 117.6(10) ?
C15 C14 H14 . . 121.2 ?
C13 C14 H14 . . 121.2 ?
C14 C15 C16 . . 121.5(10) ?
C14 C15 H15 . . 119.3 ?
C16 C15 H15 . . 119.3 ?
C15 C16 C17 . . 116.9(10) ?
C15 C16 C21 . . 124.5(11) ?
C17 C16 C21 . . 118.6(10) ?
N3 C17 C18 . . 118.2(8) ?
N3 C17 C16 . . 122.5(9) ?
C18 C17 C16 . . 119.2(9) ?
N4 C18 C19 . . 121.9(9) ?
N4 C18 C17 . . 117.2(9) ?
C19 C18 C17 . . 120.9(10) ?
C18 C19 C22 . . 117.3(10) ?
C18 C19 C20 . . 118.2(10) ?
C22 C19 C20 . . 124.4(10) ?
C21 C20 C19 . . 121.0(11) ?
C21 C20 H20 . . 119.5 ?
C19 C20 H20 . . 119.5 ?
C20 C21 C16 . . 121.8(11) ?
C20 C21 H21 . . 119.1 ?
C16 C21 H21 . . 119.1 ?
C23 C22 C19 . . 121.7(10) ?
C23 C22 H22 . . 119.1 ?
C19 C22 H22 . . 119.1 ?
C22 C23 C24 . . 116.8(10) ?
C22 C23 H23 . . 121.6 ?
C24 C23 H23 . . 121.6 ?
N4 C24 C23 . . 123.3(10) ?
N4 C24 H24 . . 118.4 ?
C23 C24 H24 . . 118.4 ?
N5 C25 C26 . . 121.4(10) ?
N5 C25 H25 . . 119.3 ?
C26 C25 H25 . . 119.3 ?
C27 C26 C25 . . 119.5(10) ?
C27 C26 H26 . . 120.3 ?
C25 C26 H26 . . 120.3 ?
C26 C27 C28 . . 120.1(10) ?
C26 C27 H27 . . 119.9 ?
C28 C27 H27 . . 119.9 ?
C29 C28 C27 . . 118.5(10) ?
C29 C28 C33 . . 118.1(10) ?
C27 C28 C33 . . 123.4(11) ?
N5 C29 C28 . . 122.1(9) ?
N5 C29 C30 . . 117.6(9) ?
C28 C29 C30 . . 120.3(10) ?
N6 C30 C31 . . 122.6(9) ?
N6 C30 C29 . . 117.1(9) ?
C31 C30 C29 . . 120.3(10) ?
C34 C31 C30 . . 117.5(10) ?
C34 C31 C32 . . 125.0(11) ?
C30 C31 C32 . . 117.4(10) ?
C33 C32 C31 . . 121.7(11) ?
C33 C32 H32 . . 119.1 ?
C31 C32 H32 . . 119.1 ?
C32 C33 C28 . . 122.1(11) ?
C32 C33 H33 . . 118.9 ?
C28 C33 H33 . . 118.9 ?
C35 C34 C31 . . 119.5(10) ?
C35 C34 H34 . . 120.3 ?
C31 C34 H34 . . 120.3 ?
C36 C35 C34 . . 119.5(10) ?
C36 C35 H35 . . 120.3 ?
C34 C35 H35 . . 120.3 ?
N6 C36 C35 . . 123.9(10) ?
N6 C36 H36 . . 118.0 ?
C35 C36 H36 . . 118.0 ?

loop_
_geom_bond_atom_site_label_1
_geom_bond_atom_site_label_2
_geom_bond_site_symmetry_2
_geom_bond_distance
_geom_bond_publ_flag
Cr1 O3 . 1.583(7) ?
Cr1 O2 . 1.587(7) ?
Cr1 O1 . 1.614(6) ?
Cr1 O4 . 1.753(6) ?
Cr2 O6 . 1.593(7) ?
Cr2 O7 . 1.599(6) ?
Cr2 O5 . 1.600(6) ?
Cr2 O4 . 1.786(6) ?
Ni1 N3 . 2.064(7) ?
Ni1 N2 . 2.072(7) ?
Ni1 N4 . 2.084(7) ?
Ni1 N1 . 2.088(7) ?
Ni1 N6 . 2.094(8) ?
Ni1 N5 . 2.115(7) ?
N1 C1 . 1.298(11) ?
N1 C5 . 1.346(10) ?
N2 C12 . 1.310(11) ?
N2 C9 . 1.350(10) ?
N3 C13 . 1.301(10) ?
N3 C17 . 1.361(11) ?
N4 C24 . 1.319(11) ?
N4 C18 . 1.351(11) ?
N5 C25 . 1.332(11) ?
N5 C29 . 1.364(11) ?
N6 C36 . 1.324(11) ?
N6 C30 . 1.391(10) ?
O8 H8C . 0.8502 ?
O8 H8D . 0.8500 ?
O9 H9C . 0.8500 ?
O9 H9D . 0.8501 ?
O9 H9A . 0.8500 ?
O10 H10C . 0.8502 ?
O10 H10D . 0.8500 ?
O11 H11C . 0.8500 ?
O11 H11D . 0.8501 ?
O12 H12C . 0.8500 ?
O12 H12D . 0.8500 ?
O12 H12A . 0.8499 ?
O13 H13C . 0.8498 ?
O13 H13D . 0.8498 ?
O14 H14C . 0.8500 ?
O14 H14D . 0.8500 ?
C1 C2 . 1.405(12) ?
C1 H1 . 0.9300 ?
C2 C3 . 1.342(12) ?
C2 H2 . 0.9300 ?
C3 C4 . 1.369(12) ?
C3 H3 . 0.9300 ?
C4 C5 . 1.404(11) ?
C4 C6 . 1.463(12) ?
C5 C9 . 1.428(12) ?
C6 C7 . 1.307(12) ?
C6 H6 . 0.9300 ?
C7 C8 . 1.440(12) ?
C7 H7 . 0.9300 ?
C8 C9 . 1.389(12) ?
C8 C10 . 1.398(13) ?
C10 C11 . 1.381(13) ?
C10 H10 . 0.9300 ?
C11 C12 . 1.370(12) ?
C11 H11 . 0.9300 ?
C12 H12 . 0.9300 ?
C13 C14 . 1.411(12) ?
C13 H13 . 0.9300 ?
C14 C15 . 1.359(13) ?
C14 H14 . 0.9300 ?
C15 C16 . 1.375(13) ?
C15 H15 . 0.9300 ?
C16 C17 . 1.402(12) ?
C16 C21 . 1.426(14) ?
C17 C18 . 1.396(12) ?
C18 C19 . 1.386(12) ?
C19 C22 . 1.395(13) ?
C19 C20 . 1.442(13) ?
C20 C21 . 1.296(13) ?
C20 H20 . 0.9300 ?
C21 H21 . 0.9300 ?
C22 C23 . 1.353(13) ?
C22 H22 . 0.9300 ?
C23 C24 . 1.407(12) ?
C23 H23 . 0.9300 ?
C24 H24 . 0.9300 ?
C25 C26 . 1.425(12) ?
C25 H25 . 0.9300 ?
C26 C27 . 1.335(13) ?
C26 H26 . 0.9300 ?
C27 C28 . 1.388(13) ?
C27 H27 . 0.9300 ?
C28 C29 . 1.388(12) ?
C28 C33 . 1.416(13) ?
C29 C30 . 1.401(12) ?
C30 C31 . 1.393(12) ?
C31 C34 . 1.393(13) ?
C31 C32 . 1.434(13) ?
C32 C33 . 1.298(13) ?
C32 H32 . 0.9300 ?
C33 H33 . 0.9300 ?
C34 C35 . 1.386(12) ?
C34 H34 . 0.9300 ?
C35 C36 . 1.364(12) ?
C35 H35 . 0.9300 ?
C36 H36 . 0.9300 ?

loop_
_geom_hbond_atom_site_label_D
_geom_hbond_atom_site_label_H
_geom_hbond_atom_site_label_A
_geom_hbond_site_symmetry_A
_geom_hbond_distance_DH
_geom_hbond_distance_HA
_geom_hbond_distance_DA
_geom_hbond_angle_DHA
O14 H14D O10 7_656 0.85 2.06 2.91(3) 177.1
O14 H14C O10 3_445 0.85 1.75 2.60(3) 175.5
O13 H13D O14 . 0.85 1.76 2.61(3) 178.5
O13 H13C O2 4_646 0.85 1.98 2.83(2) 175.8
O12 H12D O9 6_565 0.85 2.16 2.99(2) 165.2
O12 H12C O14 . 0.85 2.11 2.93(3) 164.6
O10 H10D O11 . 0.85 1.93 2.78(3) 171.1
O10 H10C O1 . 0.85 1.91 2.751(17) 171.8
O9 H9A O12 6_566 0.85 2.24 2.99(2) 147.4
O9 H9D O9 2_656 0.85 1.94 2.78(3) 176.4
O9 H9C O8 . 0.85 2.11 2.962(17) 176.8
O8 H8D O11 7_666 0.85 1.92 2.76(2) 167.2
O8 H8C O6 . 0.85 2.00 2.836(11) 167.7

loop_
_geom_torsion_atom_site_label_1
_geom_torsion_atom_site_label_2
_geom_torsion_atom_site_label_3
_geom_torsion_atom_site_label_4
_geom_torsion_site_symmetry_1
_geom_torsion_site_symmetry_2
_geom_torsion_site_symmetry_3
_geom_torsion_site_symmetry_4
_geom_torsion
_geom_torsion_publ_flag
N3 Ni1 N1 C1 . . . . -74.9(8) ?
N2 Ni1 N1 C1 . . . . -172.5(8) ?
N4 Ni1 N1 C1 . . . . -127(2) ?
N6 Ni1 N1 C1 . . . . 17.4(8) ?
N5 Ni1 N1 C1 . . . . 96.1(8) ?
N3 Ni1 N1 C5 . . . . 107.9(6) ?
N2 Ni1 N1 C5 . . . . 10.3(5) ?
N4 Ni1 N1 C5 . . . . 56(2) ?
N6 Ni1 N1 C5 . . . . -159.8(6) ?
N5 Ni1 N1 C5 . . . . -81.1(6) ?
N3 Ni1 N2 C12 . . . . 83.5(8) ?
N4 Ni1 N2 C12 . . . . 3.2(8) ?
N1 Ni1 N2 C12 . . . . 177.5(8) ?
N6 Ni1 N2 C12 . . . . -122.6(15) ?
N5 Ni1 N2 C12 . . . . -91.7(8) ?
N3 Ni1 N2 C9 . . . . -105.8(6) ?
N4 Ni1 N2 C9 . . . . 173.9(6) ?
N1 Ni1 N2 C9 . . . . -11.8(6) ?
N6 Ni1 N2 C9 . . . . 48.2(17) ?
N5 Ni1 N2 C9 . . . . 79.0(6) ?
N2 Ni1 N3 C13 . . . . 84.9(8) ?
N4 Ni1 N3 C13 . . . . 178.7(8) ?
N1 Ni1 N3 C13 . . . . 5.1(8) ?
N6 Ni1 N3 C13 . . . . -90.1(8) ?
N5 Ni1 N3 C13 . . . . -121.0(16) ?
N2 Ni1 N3 C17 . . . . -100.7(6) ?
N4 Ni1 N3 C17 . . . . -6.8(6) ?
N1 Ni1 N3 C17 . . . . 179.5(6) ?
N6 Ni1 N3 C17 . . . . 84.3(6) ?
N5 Ni1 N3 C17 . . . . 53.5(19) ?
N3 Ni1 N4 C24 . . . . -174.3(9) ?
N2 Ni1 N4 C24 . . . . -76.7(8) ?
N1 Ni1 N4 C24 . . . . -122(2) ?
N6 Ni1 N4 C24 . . . . 94.0(8) ?
N5 Ni1 N4 C24 . . . . 15.3(8) ?
N3 Ni1 N4 C18 . . . . 6.6(6) ?
N2 Ni1 N4 C18 . . . . 104.2(6) ?
N1 Ni1 N4 C18 . . . . 59(3) ?
N6 Ni1 N4 C18 . . . . -85.1(6) ?
N5 Ni1 N4 C18 . . . . -163.8(6) ?
N3 Ni1 N5 C25 . . . . -151.4(15) ?
N2 Ni1 N5 C25 . . . . 3.0(8) ?
N4 Ni1 N5 C25 . . . . -92.4(8) ?
N1 Ni1 N5 C25 . . . . 82.2(8) ?
N6 Ni1 N5 C25 . . . . 177.0(8) ?
N3 Ni1 N5 C29 . . . . 28.3(19) ?
N2 Ni1 N5 C29 . . . . -177.3(6) ?
N4 Ni1 N5 C29 . . . . 87.3(6) ?
N1 Ni1 N5 C29 . . . . -98.1(6) ?
N6 Ni1 N5 C29 . . . . -3.3(6) ?
N3 Ni1 N6 C36 . . . . 8.1(8) ?
N2 Ni1 N6 C36 . . . . -146.1(13) ?
N4 Ni1 N6 C36 . . . . 87.8(8) ?
N1 Ni1 N6 C36 . . . . -87.6(8) ?
N5 Ni1 N6 C36 . . . . -177.7(8) ?
N3 Ni1 N6 C30 . . . . -170.3(6) ?
N2 Ni1 N6 C30 . . . . 35.4(18) ?
N4 Ni1 N6 C30 . . . . -90.6(6) ?
N1 Ni1 N6 C30 . . . . 94.0(6) ?
N5 Ni1 N6 C30 . . . . 3.9(6) ?
O3 Cr1 O4 Cr2 . . . . 27.0(7) ?
O2 Cr1 O4 Cr2 . . . . -91.5(6) ?
O1 Cr1 O4 Cr2 . . . . 146.8(5) ?
O6 Cr2 O4 Cr1 . . . . 159.5(5) ?
O7 Cr2 O4 Cr1 . . . . -80.7(6) ?
O5 Cr2 O4 Cr1 . . . . 39.1(6) ?
C5 N1 C1 C2 . . . . 2.4(13) ?
Ni1 N1 C1 C2 . . . . -174.6(6) ?
N1 C1 C2 C3 . . . . -0.2(14) ?
C1 C2 C3 C4 . . . . -0.3(14) ?
C2 C3 C4 C5 . . . . -1.4(13) ?
C2 C3 C4 C6 . . . . -178.0(8) ?
C1 N1 C5 C4 . . . . -4.3(12) ?
Ni1 N1 C5 C4 . . . . 173.3(6) ?
C1 N1 C5 C9 . . . . 175.2(8) ?
Ni1 N1 C5 C9 . . . . -7.3(9) ?
C3 C4 C5 N1 . . . . 3.8(13) ?
C6 C4 C5 N1 . . . . -179.4(7) ?
C3 C4 C5 C9 . . . . -175.6(8) ?
C6 C4 C5 C9 . . . . 1.2(12) ?
C3 C4 C6 C7 . . . . 176.4(9) ?
C5 C4 C6 C7 . . . . -0.1(13) ?
C4 C6 C7 C8 . . . . -1.5(15) ?
C6 C7 C8 C9 . . . . 2.0(14) ?
C6 C7 C8 C10 . . . . -177.0(9) ?
C12 N2 C9 C8 . . . . 0.8(13) ?
Ni1 N2 C9 C8 . . . . -171.3(7) ?
C12 N2 C9 C5 . . . . -176.2(7) ?
Ni1 N2 C9 C5 . . . . 11.8(9) ?
C10 C8 C9 N2 . . . . 1.3(13) ?
C7 C8 C9 N2 . . . . -177.8(8) ?
C10 C8 C9 C5 . . . . 178.2(8) ?
C7 C8 C9 C5 . . . . -0.9(13) ?
N1 C5 C9 N2 . . . . -3.0(11) ?
C4 C5 C9 N2 . . . . 176.4(7) ?
N1 C5 C9 C8 . . . . 179.9(7) ?
C4 C5 C9 C8 . . . . -0.7(13) ?
C9 C8 C10 C11 . . . . -1.9(13) ?
C7 C8 C10 C11 . . . . 177.2(9) ?
C8 C10 C11 C12 . . . . 0.5(14) ?
C9 N2 C12 C11 . . . . -2.5(13) ?
Ni1 N2 C12 C11 . . . . 167.9(7) ?
C10 C11 C12 N2 . . . . 1.9(15) ?
C17 N3 C13 C14 . . . . -0.6(14) ?
Ni1 N3 C13 C14 . . . . 173.6(7) ?
N3 C13 C14 C15 . . . . -0.9(15) ?
C13 C14 C15 C16 . . . . 1.9(15) ?
C14 C15 C16 C17 . . . . -1.4(15) ?
C14 C15 C16 C21 . . . . -179.8(10) ?
C13 N3 C17 C18 . . . . -178.6(8) ?
Ni1 N3 C17 C18 . . . . 6.3(10) ?
C13 N3 C17 C16 . . . . 1.1(13) ?
Ni1 N3 C17 C16 . . . . -174.0(7) ?
C15 C16 C17 N3 . . . . -0.2(14) ?
C21 C16 C17 N3 . . . . 178.3(9) ?
C15 C16 C17 C18 . . . . 179.5(9) ?
C21 C16 C17 C18 . . . . -2.0(14) ?
C24 N4 C18 C19 . . . . -4.1(13) ?
Ni1 N4 C18 C19 . . . . 175.1(7) ?
C24 N4 C18 C17 . . . . 175.5(8) ?
Ni1 N4 C18 C17 . . . . -5.3(10) ?
N3 C17 C18 N4 . . . . -0.6(13) ?
C16 C17 C18 N4 . . . . 179.7(8) ?
N3 C17 C18 C19 . . . . 179.0(8) ?
C16 C17 C18 C19 . . . . -0.7(14) ?
N4 C18 C19 C22 . . . . 4.7(14) ?
C17 C18 C19 C22 . . . . -174.8(9) ?
N4 C18 C19 C20 . . . . -178.9(8) ?
C17 C18 C19 C20 . . . . 1.6(14) ?
C18 C19 C20 C21 . . . . 0.5(15) ?
C22 C19 C20 C21 . . . . 176.6(10) ?
C19 C20 C21 C16 . . . . -3.3(17) ?
C15 C16 C21 C20 . . . . -177.5(10) ?
C17 C16 C21 C20 . . . . 4.1(16) ?
C18 C19 C22 C23 . . . . -2.0(15) ?
C20 C19 C22 C23 . . . . -178.2(9) ?
C19 C22 C23 C24 . . . . -1.1(15) ?
C18 N4 C24 C23 . . . . 0.6(14) ?
Ni1 N4 C24 C23 . . . . -178.4(7) ?
C22 C23 C24 N4 . . . . 1.9(15) ?
C29 N5 C25 C26 . . . . 1.1(13) ?
Ni1 N5 C25 C26 . . . . -179.2(6) ?
N5 C25 C26 C27 . . . . -1.9(14) ?
C25 C26 C27 C28 . . . . 0.9(14) ?
C26 C27 C28 C29 . . . . 0.7(14) ?
C26 C27 C28 C33 . . . . 179.3(9) ?
C25 N5 C29 C28 . . . . 0.6(12) ?
Ni1 N5 C29 C28 . . . . -179.2(6) ?
C25 N5 C29 C30 . . . . -178.1(8) ?
Ni1 N5 C29 C30 . . . . 2.1(9) ?
C27 C28 C29 N5 . . . . -1.5(13) ?
C33 C28 C29 N5 . . . . 179.9(8) ?
C27 C28 C29 C30 . . . . 177.2(8) ?
C33 C28 C29 C30 . . . . -1.5(13) ?
C36 N6 C30 C31 . . . . -0.6(12) ?
Ni1 N6 C30 C31 . . . . 178.0(7) ?
C36 N6 C30 C29 . . . . 177.3(8) ?
Ni1 N6 C30 C29 . . . . -4.1(9) ?
N5 C29 C30 N6 . . . . 1.3(11) ?
C28 C29 C30 N6 . . . . -177.4(7) ?
N5 C29 C30 C31 . . . . 179.2(8) ?
C28 C29 C30 C31 . . . . 0.5(13) ?
N6 C30 C31 C34 . . . . 0.1(13) ?
C29 C30 C31 C34 . . . . -177.8(8) ?
N6 C30 C31 C32 . . . . 178.5(8) ?
C29 C30 C31 C32 . . . . 0.7(13) ?
C34 C31 C32 C33 . . . . 177.4(10) ?
C30 C31 C32 C33 . . . . -1.0(14) ?
C31 C32 C33 C28 . . . . 0.0(16) ?
C29 C28 C33 C32 . . . . 1.2(15) ?
C27 C28 C33 C32 . . . . -177.3(10) ?
C30 C31 C34 C35 . . . . 1.6(14) ?
C32 C31 C34 C35 . . . . -176.8(9) ?
C31 C34 C35 C36 . . . . -2.7(15) ?
C30 N6 C36 C35 . . . . -0.5(13) ?
Ni1 N6 C36 C35 . . . . -178.9(7) ?
C34 C35 C36 N6 . . . . 2.2(15) ?
